data_7047879
loop_
_publ_author_name
'Wickramatunga, Lenali V.'
'Pothupitiya, Thusith K.'
'Chevalier, Edith'
'Kariuki, Benson M.'
'Liyanage, Sudantha S.'
'Newman, Paul D.'
'Edwards, Peter G.'

_publ_section_title
;
 Halide and substituent dependent structural variation in copper(i) halide
 complexes of 1,5,9-triphosphacyclododecanes.
;
_journal_issue 45
_journal_name_full 'Dalton transactions (Cambridge, England : 2003)'
_journal_page_first 16126
_journal_page_last 16131
_journal_paper_doi 10.1039/c8dt03072c
_journal_volume 47
_journal_year 2018
_chemical_formula_moiety 'C18 H39 Br Cu P3'
_chemical_formula_sum 'C18 H39 Br Cu P3'
_chemical_formula_weight 491.85
_space_group_crystal_system monoclinic
_space_group_IT_number 14
_space_group_name_Hall '-P 2yn'
_space_group_name_H-M_alt 'P 1 21/n 1'
_symmetry_space_group_name_Hall '-P 2yn'
_symmetry_space_group_name_H-M 'P 1 21/n 1'
_atom_sites_solution_hydrogens geom
_audit_creation_method SHELXL-2018/1
_audit_update_record
;
2018-10-24 deposited with the CCDC.
2018-10-24 downloaded from the CCDC.
;
_cell_angle_alpha 90
_cell_angle_beta 91.0380(10)
_cell_angle_gamma 90
_cell_formula_units_Z 4
_cell_length_a 10.1600(2)
_cell_length_b 15.9190(4)
_cell_length_c 14.1560(4)
_cell_measurement_reflns_used 4210
_cell_measurement_temperature 150(2)
_cell_measurement_theta_max 27.55
_cell_measurement_theta_min 3.25
_cell_volume 2289.17(10)
_computing_cell_refinement DENZO/SCALEPACK
_computing_data_collection 'COLLECT,Nonius BV, 1997-2001'
_computing_data_reduction DENZO/SCALEPACK
_computing_molecular_graphics 'ORTEP-3 for Windows'
_computing_publication_material WinGX
_computing_structure_refinement SHELXL
_computing_structure_solution SHELXS
_diffrn_ambient_temperature 150(2)
_diffrn_measured_fraction_theta_full 0.996
_diffrn_measured_fraction_theta_max 0.987
_diffrn_measurement_device_type 'Nonius KappaCCD'
_diffrn_measurement_method 'CCD scans'
_diffrn_radiation_type MoK\a
_diffrn_radiation_wavelength 0.71073
_diffrn_reflns_av_R_equivalents 0.0291
_diffrn_reflns_av_unetI/netI 0.0530
_diffrn_reflns_Laue_measured_fraction_full 0.996
_diffrn_reflns_Laue_measured_fraction_max 0.987
_diffrn_reflns_limit_h_max 13
_diffrn_reflns_limit_h_min -13
_diffrn_reflns_limit_k_max 18
_diffrn_reflns_limit_k_min -20
_diffrn_reflns_limit_l_max 18
_diffrn_reflns_limit_l_min -18
_diffrn_reflns_number 8551
_diffrn_reflns_point_group_measured_fraction_full 0.996
_diffrn_reflns_point_group_measured_fraction_max 0.987
_diffrn_reflns_theta_full 25.242
_diffrn_reflns_theta_max 27.550
_diffrn_reflns_theta_min 1.925
_diffrn_standards_decay_% 0
_diffrn_standards_interval_count 0
_diffrn_standards_interval_time 0
_diffrn_standards_number 0
_exptl_absorpt_coefficient_mu 2.908
_exptl_absorpt_correction_T_max 0.5420
_exptl_absorpt_correction_T_min 0.4965
_exptl_absorpt_correction_type empirical
_exptl_absorpt_process_details Denzo/Scalepack
_exptl_crystal_colour colourless
_exptl_crystal_density_diffrn 1.427
_exptl_crystal_description block
_exptl_crystal_F_000 1024
_exptl_crystal_size_max 0.280
_exptl_crystal_size_mid 0.280
_exptl_crystal_size_min 0.240
_refine_diff_density_max 0.413
_refine_diff_density_min -0.424
_refine_diff_density_rms 0.082
_refine_ls_extinction_method none
_refine_ls_goodness_of_fit_ref 1.027
_refine_ls_hydrogen_treatment constr
_refine_ls_matrix_type full
_refine_ls_number_parameters 214
_refine_ls_number_reflns 5225
_refine_ls_number_restraints 0
_refine_ls_restrained_S_all 1.027
_refine_ls_R_factor_all 0.0521
_refine_ls_R_factor_gt 0.0359
_refine_ls_shift/su_max 0.001
_refine_ls_shift/su_mean 0.000
_refine_ls_structure_factor_coef Fsqd
_refine_ls_weighting_details 'w=1/[\s^2^(Fo^2^)+(0.0103P)^2^+2.0484P] where P=(Fo^2^+2Fc^2^)/3'
_refine_ls_weighting_scheme calc
_refine_ls_wR_factor_gt 0.0668
_refine_ls_wR_factor_ref 0.0723
_reflns_Friedel_coverage 0.000
_reflns_number_gt 4209
_reflns_number_total 5225
_reflns_threshold_expression 'I > 2\s(I)'
_cod_data_source_file c8dt03072c2.cif
_cod_data_source_block pge0833
_cod_depositor_comments
;
The following automatic conversions were performed:

'_exptl_absorpt_correction_type' value 'Empirical' changed to
'empirical' according to
/home/data/users/saulius/crontab/automatic-downloads/rss-feeds/RSC/lib/dictionaries/cif_core.dic
dictionary named 'cif_core.dic' version 2.4.2 from 2011-04-26.

Automatic conversion script
Id: cif_fix_values 4973 2017-02-22 13:04:09Z antanas 

 Adding full bibliography for 7047878--7047884.cif.
;
_cod_database_code 7047879
_shelx_shelxl_version_number 2018/1
_shelx_space_group_comment
;
The symmetry employed for this shelxl refinement is uniquely defined
by the following loop, which should always be used as a source of
symmetry information in preference to the above space-group names.
They are only intended as comments.
;
_shelx_estimated_absorpt_t_min 0.496
_shelx_estimated_absorpt_t_max 0.542

loop_
_space_group_symop_operation_xyz
'x, y, z'
'-x+1/2, y+1/2, -z+1/2'
'-x, -y, -z'
'x-1/2, -y-1/2, z-1/2'

loop_
_atom_site_label
_atom_site_type_symbol
_atom_site_fract_x
_atom_site_fract_y
_atom_site_fract_z
_atom_site_U_iso_or_equiv
_atom_site_adp_type
_atom_site_occupancy
_atom_site_site_symmetry_order
_atom_site_calc_flag
_atom_site_refinement_flags_posn
_atom_site_refinement_flags_adp
C1 C 0.8541(2) 0.00389(16) 0.61978(19) 0.0259(6) Uani 1 1 d . .
H1A H 0.891952 0.010909 0.556313 0.031 Uiso 1 1 calc R U
H1B H 0.877568 -0.053197 0.642125 0.031 Uiso 1 1 calc R U
C2 C 0.7037(2) 0.00904(16) 0.6097(2) 0.0269(6) Uani 1 1 d . .
H2A H 0.670227 -0.045220 0.584956 0.032 Uiso 1 1 calc R U
H2B H 0.666263 0.017346 0.673143 0.032 Uiso 1 1 calc R U
C3 C 0.6546(3) 0.07933(17) 0.5449(2) 0.0292(6) Uani 1 1 d . .
H3A H 0.561380 0.068031 0.527689 0.035 Uiso 1 1 calc R U
H3B H 0.705570 0.077603 0.486028 0.035 Uiso 1 1 calc R U
C4 C 0.6825(3) 0.24986(19) 0.4875(2) 0.0366(7) Uani 1 1 d . .
H4A H 0.618923 0.229130 0.439120 0.044 Uiso 1 1 calc R U
H4B H 0.659122 0.308760 0.502120 0.044 Uiso 1 1 calc R U
C5 C 0.8216(3) 0.2480(2) 0.4462(2) 0.0419(8) Uani 1 1 d . .
H5A H 0.857485 0.190476 0.453253 0.050 Uiso 1 1 calc R U
H5B H 0.814687 0.260367 0.377793 0.050 Uiso 1 1 calc R U
C6 C 0.9197(3) 0.3102(2) 0.4920(2) 0.0408(8) Uani 1 1 d . .
H6A H 0.878152 0.366454 0.492137 0.049 Uiso 1 1 calc R U
H6B H 0.997741 0.313629 0.451363 0.049 Uiso 1 1 calc R U
C7 C 1.1339(3) 0.23184(17) 0.5955(2) 0.0291(6) Uani 1 1 d . .
H7A H 1.181306 0.260880 0.544504 0.035 Uiso 1 1 calc R U
H7B H 1.188168 0.237268 0.654014 0.035 Uiso 1 1 calc R U
C8 C 1.1241(3) 0.13848(17) 0.5702(2) 0.0308(6) Uani 1 1 d . .
H8A H 1.206461 0.121444 0.539175 0.037 Uiso 1 1 calc R U
H8B H 1.051059 0.130921 0.523803 0.037 Uiso 1 1 calc R U
C9 C 1.1013(2) 0.07969(17) 0.6540(2) 0.0292(6) Uani 1 1 d . .
H9A H 1.163359 0.095255 0.705848 0.035 Uiso 1 1 calc R U
H9B H 1.122586 0.021616 0.634523 0.035 Uiso 1 1 calc R U
C10 C 0.9543(3) 0.02108(18) 0.8107(2) 0.0308(6) Uani 1 1 d . .
H10 H 1.009681 -0.029512 0.798227 0.037 Uiso 1 1 calc R U
C11 C 0.8209(3) -0.0077(2) 0.8469(2) 0.0403(8) Uani 1 1 d . .
H11A H 0.832838 -0.034235 0.908967 0.060 Uiso 1 1 calc R U
H11B H 0.781841 -0.048267 0.802511 0.060 Uiso 1 1 calc R U
H11C H 0.762363 0.040910 0.852538 0.060 Uiso 1 1 calc R U
C12 C 1.0254(3) 0.0765(2) 0.8840(2) 0.0452(8) Uani 1 1 d . .
H12A H 0.969551 0.124511 0.899550 0.068 Uiso 1 1 calc R U
H12B H 1.108358 0.096725 0.857971 0.068 Uiso 1 1 calc R U
H12C H 1.043888 0.043607 0.941228 0.068 Uiso 1 1 calc R U
C13 C 0.4953(3) 0.20703(17) 0.6310(2) 0.0326(7) Uani 1 1 d . .
H13 H 0.434001 0.196932 0.576047 0.039 Uiso 1 1 calc R U
C14 C 0.4616(3) 0.14686(19) 0.7110(2) 0.0405(8) Uani 1 1 d . .
H14A H 0.526353 0.153106 0.762695 0.061 Uiso 1 1 calc R U
H14B H 0.463116 0.088945 0.687610 0.061 Uiso 1 1 calc R U
H14C H 0.373577 0.159922 0.734207 0.061 Uiso 1 1 calc R U
C15 C 0.4826(3) 0.29806(18) 0.6633(3) 0.0425(8) Uani 1 1 d . .
H15A H 0.395382 0.306806 0.690139 0.064 Uiso 1 1 calc R U
H15B H 0.493594 0.335627 0.609180 0.064 Uiso 1 1 calc R U
H15C H 0.550536 0.310205 0.711376 0.064 Uiso 1 1 calc R U
C16 C 1.0335(3) 0.39155(16) 0.6558(2) 0.0291(6) Uani 1 1 d . .
H16 H 0.953668 0.428219 0.657293 0.035 Uiso 1 1 calc R U
C17 C 1.0849(3) 0.38454(19) 0.7577(2) 0.0379(7) Uani 1 1 d . .
H17A H 1.164306 0.349627 0.759517 0.057 Uiso 1 1 calc R U
H17B H 1.017254 0.358812 0.796825 0.057 Uiso 1 1 calc R U
H17C H 1.105916 0.440684 0.781986 0.057 Uiso 1 1 calc R U
C18 C 1.1328(3) 0.4360(2) 0.5928(3) 0.0465(9) Uani 1 1 d . .
H18A H 1.151794 0.492016 0.618324 0.070 Uiso 1 1 calc R U
H18B H 1.095884 0.441214 0.528677 0.070 Uiso 1 1 calc R U
H18C H 1.214355 0.403156 0.591219 0.070 Uiso 1 1 calc R U
P1 P 0.93325(6) 0.08085(4) 0.70017(5) 0.02036(15) Uani 1 1 d . .
P2 P 0.66623(6) 0.18655(4) 0.59476(5) 0.02319(15) Uani 1 1 d . .
P3 P 0.97727(6) 0.28677(4) 0.61355(5) 0.02217(15) Uani 1 1 d . .
Cu1 Cu 0.83550(3) 0.20754(2) 0.69646(2) 0.01857(8) Uani 1 1 d . .
Br1 Br 0.77356(3) 0.26408(2) 0.84966(2) 0.03528(9) Uani 1 1 d . .

loop_
_atom_site_aniso_label
_atom_site_aniso_U_11
_atom_site_aniso_U_22
_atom_site_aniso_U_33
_atom_site_aniso_U_23
_atom_site_aniso_U_13
_atom_site_aniso_U_12
C1 0.0285(14) 0.0186(13) 0.0306(15) -0.0056(11) -0.0005(11) 0.0010(11)
C2 0.0260(14) 0.0197(13) 0.0351(16) -0.0078(12) -0.0013(12) -0.0037(11)
C3 0.0261(14) 0.0274(15) 0.0339(16) -0.0075(13) -0.0044(12) -0.0011(12)
C4 0.0429(17) 0.0335(17) 0.0328(17) 0.0063(14) -0.0133(13) -0.0043(14)
C5 0.051(2) 0.053(2) 0.0216(15) 0.0092(14) -0.0032(13) -0.0101(16)
C6 0.0445(18) 0.049(2) 0.0285(17) 0.0149(14) -0.0025(13) -0.0140(16)
C7 0.0286(14) 0.0268(15) 0.0321(16) -0.0050(12) 0.0106(11) -0.0046(12)
C8 0.0301(15) 0.0261(15) 0.0367(17) -0.0086(13) 0.0133(12) -0.0018(13)
C9 0.0214(13) 0.0224(14) 0.0439(18) -0.0040(13) 0.0022(12) 0.0010(11)
C10 0.0341(15) 0.0224(14) 0.0357(17) 0.0071(12) -0.0069(12) -0.0039(13)
C11 0.0444(18) 0.0427(19) 0.0337(18) 0.0133(14) -0.0011(14) -0.0083(15)
C12 0.055(2) 0.047(2) 0.0340(18) 0.0120(15) -0.0161(15) -0.0134(17)
C13 0.0217(14) 0.0247(15) 0.0511(19) -0.0029(14) -0.0040(12) 0.0010(12)
C14 0.0250(15) 0.0327(17) 0.064(2) -0.0025(16) 0.0124(14) -0.0001(13)
C15 0.0296(16) 0.0242(16) 0.074(2) -0.0079(16) 0.0025(15) 0.0060(13)
C16 0.0246(14) 0.0169(13) 0.0459(18) 0.0018(12) 0.0044(12) 0.0002(11)
C17 0.0361(16) 0.0320(17) 0.046(2) -0.0133(14) 0.0030(14) -0.0051(14)
C18 0.0405(18) 0.0274(17) 0.072(3) 0.0133(16) 0.0054(16) -0.0113(15)
P1 0.0226(3) 0.0150(3) 0.0234(4) -0.0012(3) -0.0007(3) -0.0004(3)
P2 0.0235(3) 0.0186(3) 0.0273(4) -0.0005(3) -0.0027(3) 0.0004(3)
P3 0.0245(3) 0.0197(3) 0.0223(4) 0.0027(3) 0.0032(3) -0.0026(3)
Cu1 0.02149(16) 0.01539(16) 0.01892(17) -0.00110(12) 0.00269(12) -0.00043(13)
Br1 0.04468(18) 0.03429(17) 0.02733(16) -0.01116(12) 0.01330(12) -0.00374(14)

loop_
_atom_type_symbol
_atom_type_description
_atom_type_scat_dispersion_real
_atom_type_scat_dispersion_imag
_atom_type_scat_source
C C 0.0033 0.0016 'International Tables Vol C Tables 4.2.6.8 and 6.1.1.4'
H H 0.0000 0.0000 'International Tables Vol C Tables 4.2.6.8 and 6.1.1.4'
P P 0.1023 0.0942 'International Tables Vol C Tables 4.2.6.8 and 6.1.1.4'
Cu Cu 0.3201 1.2651 'International Tables Vol C Tables 4.2.6.8 and 6.1.1.4'
Br Br -0.2901 2.4595 'International Tables Vol C Tables 4.2.6.8 and 6.1.1.4'

loop_
_geom_angle_atom_site_label_1
_geom_angle_atom_site_label_2
_geom_angle_atom_site_label_3
_geom_angle
C2 C1 P1 116.33(18)
C2 C1 H1A 108.2
P1 C1 H1A 108.2
C2 C1 H1B 108.2
P1 C1 H1B 108.2
H1A C1 H1B 107.4
C3 C2 C1 114.2(2)
C3 C2 H2A 108.7
C1 C2 H2A 108.7
C3 C2 H2B 108.7
C1 C2 H2B 108.7
H2A C2 H2B 107.6
C2 C3 P2 115.45(18)
C2 C3 H3A 108.4
P2 C3 H3A 108.4
C2 C3 H3B 108.4
P2 C3 H3B 108.4
H3A C3 H3B 107.5
C5 C4 P2 113.7(2)
C5 C4 H4A 108.8
P2 C4 H4A 108.8
C5 C4 H4B 108.8
P2 C4 H4B 108.8
H4A C4 H4B 107.7
C6 C5 C4 114.8(3)
C6 C5 H5A 108.6
C4 C5 H5A 108.6
C6 C5 H5B 108.6
C4 C5 H5B 108.6
H5A C5 H5B 107.5
C5 C6 P3 117.0(2)
C5 C6 H6A 108.0
P3 C6 H6A 108.0
C5 C6 H6B 108.0
P3 C6 H6B 108.0
H6A C6 H6B 107.3
C8 C7 P3 116.20(19)
C8 C7 H7A 108.2
P3 C7 H7A 108.2
C8 C7 H7B 108.2
P3 C7 H7B 108.2
H7A C7 H7B 107.4
C7 C8 C9 115.0(2)
C7 C8 H8A 108.5
C9 C8 H8A 108.5
C7 C8 H8B 108.5
C9 C8 H8B 108.5
H8A C8 H8B 107.5
C8 C9 P1 115.05(18)
C8 C9 H9A 108.5
P1 C9 H9A 108.5
C8 C9 H9B 108.5
P1 C9 H9B 108.5
H9A C9 H9B 107.5
C11 C10 C12 110.8(3)
C11 C10 P1 110.49(19)
C12 C10 P1 108.90(19)
C11 C10 H10 108.9
C12 C10 H10 108.9
P1 C10 H10 108.9
C10 C11 H11A 109.5
C10 C11 H11B 109.5
H11A C11 H11B 109.5
C10 C11 H11C 109.5
H11A C11 H11C 109.5
H11B C11 H11C 109.5
C10 C12 H12A 109.5
C10 C12 H12B 109.5
H12A C12 H12B 109.5
C10 C12 H12C 109.5
H12A C12 H12C 109.5
H12B C12 H12C 109.5
C15 C13 C14 110.6(3)
C15 C13 P2 109.62(19)
C14 C13 P2 108.63(19)
C15 C13 H13 109.3
C14 C13 H13 109.3
P2 C13 H13 109.3
C13 C14 H14A 109.5
C13 C14 H14B 109.5
H14A C14 H14B 109.5
C13 C14 H14C 109.5
H14A C14 H14C 109.5
H14B C14 H14C 109.5
C13 C15 H15A 109.5
C13 C15 H15B 109.5
H15A C15 H15B 109.5
C13 C15 H15C 109.5
H15A C15 H15C 109.5
H15B C15 H15C 109.5
C17 C16 C18 111.4(2)
C17 C16 P3 109.62(19)
C18 C16 P3 115.4(2)
C17 C16 H16 106.6
C18 C16 H16 106.6
P3 C16 H16 106.6
C16 C17 H17A 109.5
C16 C17 H17B 109.5
H17A C17 H17B 109.5
C16 C17 H17C 109.5
H17A C17 H17C 109.5
H17B C17 H17C 109.5
C16 C18 H18A 109.5
C16 C18 H18B 109.5
H18A C18 H18B 109.5
C16 C18 H18C 109.5
H18A C18 H18C 109.5
H18B C18 H18C 109.5
C9 P1 C10 101.68(13)
C9 P1 C1 99.86(12)
C10 P1 C1 102.92(13)
C9 P1 Cu1 114.41(9)
C10 P1 Cu1 121.88(10)
C1 P1 Cu1 113.17(9)
C4 P2 C13 103.41(14)
C4 P2 C3 101.41(14)
C13 P2 C3 102.38(13)
C4 P2 Cu1 111.67(10)
C13 P2 Cu1 120.54(10)
C3 P2 Cu1 115.11(9)
C7 P3 C6 103.16(15)
C7 P3 C16 102.10(12)
C6 P3 C16 102.07(14)
C7 P3 Cu1 111.61(9)
C6 P3 Cu1 113.76(10)
C16 P3 Cu1 121.93(9)
P2 Cu1 P1 102.36(3)
P2 Cu1 P3 103.76(3)
P1 Cu1 P3 103.14(3)
P2 Cu1 Br1 114.66(2)
P1 Cu1 Br1 115.52(2)
P3 Cu1 Br1 115.64(2)

loop_
_geom_bond_atom_site_label_1
_geom_bond_atom_site_label_2
_geom_bond_distance
C1 C2 1.535(3)
C1 P1 1.847(3)
C1 H1A 0.9900
C1 H1B 0.9900
C2 C3 1.525(4)
C2 H2A 0.9900
C2 H2B 0.9900
C3 P2 1.850(3)
C3 H3A 0.9900
C3 H3B 0.9900
C4 C5 1.539(4)
C4 P2 1.832(3)
C4 H4A 0.9900
C4 H4B 0.9900
C5 C6 1.539(4)
C5 H5A 0.9900
C5 H5B 0.9900
C6 P3 1.845(3)
C6 H6A 0.9900
C6 H6B 0.9900
C7 C8 1.532(4)
C7 P3 1.838(3)
C7 H7A 0.9900
C7 H7B 0.9900
C8 C9 1.532(4)
C8 H8A 0.9900
C8 H8B 0.9900
C9 P1 1.839(3)
C9 H9A 0.9900
C9 H9B 0.9900
C10 C11 1.528(4)
C10 C12 1.532(4)
C10 P1 1.841(3)
C10 H10 1.0000
C11 H11A 0.9800
C11 H11B 0.9800
C11 H11C 0.9800
C12 H12A 0.9800
C12 H12B 0.9800
C12 H12C 0.9800
C13 C15 1.526(4)
C13 C14 1.528(4)
C13 P2 1.849(3)
C13 H13 1.0000
C14 H14A 0.9800
C14 H14B 0.9800
C14 H14C 0.9800
C15 H15A 0.9800
C15 H15B 0.9800
C15 H15C 0.9800
C16 C17 1.529(4)
C16 C18 1.532(4)
C16 P3 1.859(3)
C16 H16 1.0000
C17 H17A 0.9800
C17 H17B 0.9800
C17 H17C 0.9800
C18 H18A 0.9800
C18 H18B 0.9800
C18 H18C 0.9800
P1 Cu1 2.2483(7)
P2 Cu1 2.2477(7)
P3 Cu1 2.2592(7)
Cu1 Br1 2.4410(4)
